data_1558974
loop_
_publ_author_name
'Gerthoffer, Margaret C.'
'Wu, Sikai'
'Chen, Bo'
'Wang, Tao'
'Huss, Steven'
'Oburn, Shalisa M.'
'Crespi, Vincent'
'Badding, John'
'Elacqua, Elizabeth'

_publ_section_title
;
 &#x2018;Sacrificial&#x2019; Supramolecular Assembly and Pressure-Induced
 Polymerization: Toward Sequence-Defined Functionalized Nanothreads
;
_journal_name_full 'Chemical Science'
_journal_paper_doi 10.1039/D0SC03904G
_journal_year 2020
_chemical_formula_moiety 'C6 H F5 O, C6 H6 O'
_chemical_formula_sum 'C12 H7 F5 O2'
_chemical_formula_weight 278.18
_chemical_name_systematic 'Phenol Pentafluorophenol'
_space_group_crystal_system monoclinic
_space_group_IT_number 9
_space_group_name_Hall 'C -2yc'
_space_group_name_H-M_alt 'C 1 c 1'
_atom_sites_solution_hydrogens geom
_atom_sites_solution_primary iterative
_audit_creation_date 2020-01-27
_audit_creation_method
;
Olex2 1.2
(compiled 2018.05.29 svn.r3508 for OlexSys, GUI svn.r5506)
;
_audit_update_record
;
2020-02-12 deposited with the CCDC.	2020-09-02 downloaded from the CCDC.
;
_cell_angle_alpha 90
_cell_angle_beta 90.3770(10)
_cell_angle_gamma 90
_cell_formula_units_Z 12
_cell_length_a 7.4348(6)
_cell_length_b 23.1324(18)
_cell_length_c 20.2671(16)
_cell_measurement_reflns_used 4629
_cell_measurement_temperature 298(2)
_cell_measurement_theta_max 22.177
_cell_measurement_theta_min 2.672
_cell_volume 3485.6(5)
_computing_cell_refinement 'SAINT V6.36A (BRUKER, 2001)'
_computing_data_collection 'SMART V5.634 (Bruker Inc., 2009)'
_computing_data_reduction 'SAINT V6.36A (BRUKER, 2001)'
_computing_molecular_graphics 'Olex2 (Dolomanov et al., 2009)'
_computing_publication_material 'Olex2 (Dolomanov et al., 2009)'
_computing_structure_refinement 'ShelXL (Sheldrick, 2015)'
_computing_structure_solution 'olex2.solve (Bourhis et al., 2015)'
_diffrn_ambient_temperature 298.15
_diffrn_detector_area_resol_mean 8.34
_diffrn_measured_fraction_theta_full 0.998
_diffrn_measured_fraction_theta_max 0.998
_diffrn_measurement_device_type 'CCD area detector'
_diffrn_measurement_method 'phi and omega scans'
_diffrn_radiation_type MoK\a
_diffrn_radiation_wavelength 0.71073
_diffrn_reflns_av_R_equivalents 0.0235
_diffrn_reflns_av_unetI/netI 0.0360
_diffrn_reflns_Laue_measured_fraction_full 0.998
_diffrn_reflns_Laue_measured_fraction_max 0.998
_diffrn_reflns_limit_h_max 8
_diffrn_reflns_limit_h_min -8
_diffrn_reflns_limit_k_max 27
_diffrn_reflns_limit_k_min -27
_diffrn_reflns_limit_l_max 24
_diffrn_reflns_limit_l_min -24
_diffrn_reflns_number 12695
_diffrn_reflns_point_group_measured_fraction_full 0.987
_diffrn_reflns_point_group_measured_fraction_max 0.987
_diffrn_reflns_theta_full 24.999
_diffrn_reflns_theta_max 24.999
_diffrn_reflns_theta_min 1.761
_exptl_absorpt_coefficient_mu 0.160
_exptl_absorpt_correction_T_max 0.9
_exptl_absorpt_correction_T_min 0.345906
_exptl_absorpt_correction_type multi-scan
_exptl_absorpt_process_details
;
SADABS V2.05 (BRUKER, 2001) was used for absorption correction.
R(int) was 0.0631 before and 0.0331 after correction.
The Ratio of minimum to maximum transmission is 0.3459.
The \l/2 correction factor is 0.0015.
;
_exptl_crystal_colour colorless
_exptl_crystal_density_diffrn 1.590
_exptl_crystal_density_method 'not measured'
_exptl_crystal_description block
_exptl_crystal_F_000 1680
_exptl_crystal_recrystallization_method 'Re-crystallisation from solvent: Hexanes'
_exptl_crystal_size_max 0.24
_exptl_crystal_size_mid 0.22
_exptl_crystal_size_min 0.2
_refine_diff_density_max 0.116
_refine_diff_density_min -0.128
_refine_diff_density_rms 0.025
_refine_ls_abs_structure_details
;
 Flack x determined using 1972 quotients [(I+)-(I-)]/[(I+)+(I-)]
 (Parsons, Flack and Wagner, Acta Cryst. B69 (2013) 249-259).
;
_refine_ls_abs_structure_Flack 0.8(3)
_refine_ls_extinction_coef 0.0070(5)
_refine_ls_extinction_expression Fc^*^=kFc[1+0.001xFc^2^\l^3^/sin(2\q)]^-1/4^
_refine_ls_extinction_method 'SHELXL-2016/6 (Sheldrick 2016)'
_refine_ls_goodness_of_fit_ref 1.028
_refine_ls_hydrogen_treatment constr
_refine_ls_matrix_type full
_refine_ls_number_parameters 521
_refine_ls_number_reflns 6051
_refine_ls_number_restraints 2
_refine_ls_restrained_S_all 1.027
_refine_ls_R_factor_all 0.0446
_refine_ls_R_factor_gt 0.0333
_refine_ls_shift/su_max 0.000
_refine_ls_shift/su_mean 0.000
_refine_ls_structure_factor_coef Fsqd
_refine_ls_weighting_details 'w=1/[\s^2^(Fo^2^)+(0.0449P)^2^+0.0105P] where P=(Fo^2^+2Fc^2^)/3'
_refine_ls_weighting_scheme calc
_refine_ls_wR_factor_gt 0.0800
_refine_ls_wR_factor_ref 0.0876
_reflns_Friedel_coverage 0.975
_reflns_Friedel_fraction_full 0.977
_reflns_Friedel_fraction_max 0.977
_reflns_number_gt 4844
_reflns_number_total 6051
_reflns_threshold_expression 'I > 2\s(I)'
_cod_data_source_file d0sc03904g2.cif
_cod_data_source_block eze1s
_cod_depositor_comments
;

2022-03-18
Z value and formula fixed to values more according to usual
chemical conventions.                 miguel
;
_cod_original_formula_sum 'C36 H21 F15 O6'
_cod_original_formula_weight 834.53
_cod_original_formula_moiety '3(C6 H F5 O), 3(C6 H6 O)'
_cod_original_formula_units_Z 4
_cod_database_code 1558974
_shelx_shelxl_version_number 2016/6
_shelx_space_group_comment
;
The symmetry employed for this shelxl refinement is uniquely defined
by the following loop, which should always be used as a source of
symmetry information in preference to the above space-group names.
They are only intended as comments.
;
_olex2_refinement_description
;
1. Fixed Uiso
 At 1.2 times of:
  All C(H) groups
 At 1.5 times of:
  All O(H) groups
2.a Aromatic/amide H refined with riding coordinates:
 C20(H20), C21(H21), C22(H22), C23(H23), C24(H24), C26(H26), C27(H27),
 C28(H28), C29(H29), C30(H30), C32(H32), C33(H33), C34(H34), C35(H35), C36(H36)
2.b Idealised tetrahedral OH refined as rotating group:
 O1(H1), O3(H3), O4(H4), O2(H2), O5(H5), O6(H6)
;
_olex2_submission_special_instructions 'No special instructions were received'

loop_
_space_group_symop_operation_xyz
'x, y, z'
'x, -y, z+1/2'
'x+1/2, y+1/2, z'
'x+1/2, -y+1/2, z+1/2'

loop_
_atom_site_label
_atom_site_type_symbol
_atom_site_fract_x
_atom_site_fract_y
_atom_site_fract_z
_atom_site_U_iso_or_equiv
_atom_site_adp_type
_atom_site_occupancy
_atom_site_site_symmetry_order
_atom_site_calc_flag
_atom_site_refinement_flags_posn
_atom_site_refinement_flags_adp
_atom_site_refinement_flags_occupancy
_atom_site_disorder_assembly
_atom_site_disorder_group
O1 O 0.0011(4) 0.68820(11) 0.67208(11) 0.0802(7) Uani 1 1 d . . . . .
H1 H -0.034716 0.670137 0.704230 0.120 Uiso 1 1 calc GR . . . .
F2 F 0.0021(3) 0.57026(10) 0.69213(12) 0.0992(7) Uani 1 1 d . . . . .
F3 F 0.1054(5) 0.49761(11) 0.59504(17) 0.1191(9) Uani 1 1 d . . . . .
F4 F 0.2092(3) 0.53963(12) 0.47660(12) 0.1098(9) Uani 1 1 d . . . . .
F5 F 0.2208(4) 0.65607(13) 0.45789(11) 0.1065(8) Uani 1 1 d . . . . .
F1 F 0.1162(4) 0.72825(10) 0.55438(12) 0.1019(7) Uani 1 1 d . . . . .
C1 C 0.1130(5) 0.67088(15) 0.56481(16) 0.0652(8) Uani 1 1 d . . . . .
C2 C 0.0548(4) 0.65062(15) 0.62481(16) 0.0620(8) Uani 1 1 d . . . . .
C3 C 0.0550(5) 0.59172(16) 0.63403(17) 0.0684(9) Uani 1 1 d . . . . .
C4 C 0.1076(6) 0.55468(16) 0.5845(2) 0.0745(9) Uani 1 1 d . . . . .
C5 C 0.1616(5) 0.57605(19) 0.52526(19) 0.0749(10) Uani 1 1 d . . . . .
C6 C 0.1648(5) 0.63405(18) 0.51543(16) 0.0709(9) Uani 1 1 d . . . . .
F7 F 0.2417(4) 0.30737(12) 0.29598(11) 0.1045(8) Uani 1 1 d . . . . .
F8 F 0.1936(3) 0.25185(9) 0.41187(12) 0.0906(7) Uani 1 1 d . . . . .
O3 O 0.2794(4) 0.30332(13) 0.52837(13) 0.0882(8) Uani 1 1 d . . . . .
H3 H 0.328083 0.321195 0.558526 0.132 Uiso 1 1 calc GR . . . .
F9 F 0.4253(4) 0.41172(10) 0.52544(11) 0.0968(7) Uani 1 1 d . . . . .
F10 F 0.4760(3) 0.46761(9) 0.40956(13) 0.0977(7) Uani 1 1 d . . . . .
F6 F 0.3848(4) 0.41536(12) 0.29443(12) 0.1092(8) Uani 1 1 d . . . . .
C7 C 0.3607(5) 0.38774(16) 0.35190(18) 0.0705(9) Uani 1 1 d . . . . .
C8 C 0.2888(5) 0.33310(17) 0.35302(17) 0.0696(9) Uani 1 1 d . . . . .
C9 C 0.2646(4) 0.30507(14) 0.41127(19) 0.0640(8) Uani 1 1 d . . . . .
C10 C 0.3097(4) 0.33086(15) 0.47046(16) 0.0628(8) Uani 1 1 d . . . . .
C11 C 0.3803(5) 0.38585(15) 0.46807(17) 0.0650(8) Uani 1 1 d . . . . .
C12 C 0.4068(5) 0.41418(14) 0.40989(19) 0.0676(9) Uani 1 1 d . . . . .
F12 F 0.7899(4) 0.43301(12) 0.64758(15) 0.1152(9) Uani 1 1 d . . . . .
F13 F 0.7820(4) 0.47070(10) 0.77449(18) 0.1231(10) Uani 1 1 d . . . . .
F14 F 0.8988(4) 0.39964(13) 0.87273(13) 0.1179(9) Uani 1 1 d . . . . .
F15 F 1.0266(3) 0.29344(10) 0.84369(10) 0.0875(6) Uani 1 1 d . . . . .
O4 O 1.0469(4) 0.25631(10) 0.71756(12) 0.0755(6) Uani 1 1 d . . . . .
H4 H 1.041009 0.250297 0.677733 0.113 Uiso 1 1 calc GR . . . .
F11 F 0.9226(4) 0.32781(12) 0.61944(11) 0.1030(8) Uani 1 1 d . . . . .
C13 C 0.9159(5) 0.34548(16) 0.68256(16) 0.0670(9) Uani 1 1 d . . . . .
C14 C 0.8503(5) 0.39906(16) 0.6962(2) 0.0767(10) Uani 1 1 d . . . . .
C15 C 0.8453(5) 0.41803(16) 0.7600(2) 0.0797(11) Uani 1 1 d . . . . .
C16 C 0.9040(5) 0.38201(17) 0.8097(2) 0.0755(10) Uani 1 1 d . . . . .
C17 C 0.9682(4) 0.32819(16) 0.79527(16) 0.0633(8) Uani 1 1 d . . . . .
C18 C 0.9779(4) 0.30889(14) 0.73096(16) 0.0583(7) Uani 1 1 d . . . . .
O2 O 0.5864(5) 0.71652(11) 0.58867(17) 0.1052(10) Uani 1 1 d . . . . .
H2 H 0.642515 0.732922 0.559444 0.158 Uiso 1 1 calc GR . . . .
C19 C 0.6000(5) 0.65719(13) 0.58043(18) 0.0646(8) Uani 1 1 d . . . . .
C20 C 0.5605(5) 0.62185(17) 0.63284(18) 0.0725(9) Uani 1 1 d . . . . .
H20 H 0.527008 0.637432 0.673231 0.087 Uiso 1 1 calc R . . . .
C21 C 0.5714(5) 0.56351(18) 0.6245(2) 0.0819(11) Uani 1 1 d . . . . .
H21 H 0.545726 0.539143 0.659686 0.098 Uiso 1 1 calc R . . . .
C22 C 0.6196(6) 0.54017(16) 0.5650(2) 0.0831(11) Uani 1 1 d . . . . .
H22 H 0.625984 0.500263 0.559947 0.100 Uiso 1 1 calc R . . . .
C23 C 0.6581(5) 0.57552(17) 0.5135(2) 0.0781(10) Uani 1 1 d . . . . .
H23 H 0.690669 0.559659 0.473160 0.094 Uiso 1 1 calc R . . . .
C24 C 0.6493(5) 0.63473(16) 0.52054(18) 0.0710(9) Uani 1 1 d . . . . .
H24 H 0.676368 0.658989 0.485381 0.085 Uiso 1 1 calc R . . . .
O5 O 0.7775(4) 0.32231(13) 0.28052(13) 0.0876(7) Uani 1 1 d . . . . .
H5 H 0.708412 0.294835 0.283592 0.131 Uiso 1 1 calc GR . . . .
C25 C 0.8098(4) 0.34547(15) 0.34293(16) 0.0618(8) Uani 1 1 d . . . . .
C26 C 0.7869(5) 0.31266(16) 0.39833(18) 0.0702(9) Uani 1 1 d . . . . .
H26 H 0.749081 0.274447 0.394885 0.084 Uiso 1 1 calc R . . . .
C27 C 0.8205(5) 0.3369(2) 0.45953(19) 0.0829(11) Uani 1 1 d . . . . .
H27 H 0.804000 0.314983 0.497487 0.100 Uiso 1 1 calc R . . . .
C28 C 0.8776(6) 0.3927(2) 0.4645(2) 0.0863(12) Uani 1 1 d . . . . .
H28 H 0.901398 0.408804 0.505752 0.104 Uiso 1 1 calc R . . . .
C29 C 0.8997(6) 0.42498(17) 0.4087(2) 0.0832(11) Uani 1 1 d . . . . .
H29 H 0.937580 0.463187 0.412122 0.100 Uiso 1 1 calc R . . . .
C30 C 0.8664(5) 0.40129(16) 0.34719(18) 0.0731(9) Uani 1 1 d . . . . .
H30 H 0.882348 0.423225 0.309225 0.088 Uiso 1 1 calc R . . . .
O6 O 0.4489(5) 0.30810(13) 0.64818(14) 0.1033(9) Uani 1 1 d . . . . .
H6 H 0.480518 0.275683 0.659802 0.155 Uiso 1 1 calc GR . . . .
C31 C 0.4249(5) 0.34230(16) 0.70286(17) 0.0655(8) Uani 1 1 d . . . . .
C32 C 0.3616(6) 0.39730(16) 0.6950(2) 0.0777(10) Uani 1 1 d . . . . .
H32 H 0.335020 0.411432 0.653075 0.093 Uiso 1 1 calc R . . . .
C33 C 0.3377(6) 0.43148(18) 0.7495(3) 0.0924(13) Uani 1 1 d . . . . .
H33 H 0.293526 0.468850 0.744536 0.111 Uiso 1 1 calc R . . . .
C34 C 0.3786(6) 0.4109(2) 0.8118(2) 0.0917(13) Uani 1 1 d . . . . .
H34 H 0.363229 0.434296 0.848631 0.110 Uiso 1 1 calc R . . . .
C35 C 0.4419(6) 0.3557(2) 0.81863(19) 0.0810(11) Uani 1 1 d . . . . .
H35 H 0.469092 0.341518 0.860442 0.097 Uiso 1 1 calc R . . . .
C36 C 0.4657(5) 0.32139(17) 0.76474(19) 0.0720(9) Uani 1 1 d . . . . .
H36 H 0.509329 0.283958 0.769769 0.086 Uiso 1 1 calc R . . . .

loop_
_atom_site_aniso_label
_atom_site_aniso_U_11
_atom_site_aniso_U_22
_atom_site_aniso_U_33
_atom_site_aniso_U_23
_atom_site_aniso_U_13
_atom_site_aniso_U_12
O1 0.1044(19) 0.0831(16) 0.0533(14) -0.0052(12) 0.0130(13) 0.0065(14)
F2 0.1238(19) 0.0944(16) 0.0799(15) 0.0236(12) 0.0250(13) 0.0036(14)
F3 0.139(2) 0.0730(15) 0.146(2) -0.0035(15) 0.0294(18) 0.0046(15)
F4 0.1132(18) 0.119(2) 0.0971(18) -0.0428(15) 0.0124(14) 0.0155(15)
F5 0.1200(19) 0.145(2) 0.0544(12) 0.0125(13) 0.0189(11) 0.0208(16)
F1 0.1360(19) 0.0814(15) 0.0887(16) 0.0176(12) 0.0315(14) 0.0124(14)
C1 0.0697(18) 0.068(2) 0.058(2) 0.0083(16) 0.0026(15) 0.0057(17)
C2 0.0587(18) 0.073(2) 0.0545(19) -0.0008(16) 0.0015(14) 0.0030(16)
C3 0.068(2) 0.076(2) 0.061(2) 0.0046(18) 0.0067(16) 0.0036(17)
C4 0.070(2) 0.066(2) 0.087(3) -0.0034(19) 0.0061(18) 0.0013(17)
C5 0.063(2) 0.094(3) 0.068(2) -0.021(2) 0.0041(17) 0.0110(19)
C6 0.066(2) 0.099(3) 0.0476(18) 0.0039(18) 0.0042(15) 0.0098(18)
F7 0.1216(19) 0.125(2) 0.0671(14) -0.0234(13) -0.0174(13) 0.0047(15)
F8 0.0979(14) 0.0693(13) 0.1045(17) -0.0104(12) -0.0077(12) -0.0113(11)
O3 0.104(2) 0.092(2) 0.0693(16) 0.0145(14) 0.0006(14) -0.0078(15)
F9 0.1271(19) 0.0889(15) 0.0745(14) -0.0215(12) 0.0007(13) -0.0193(13)
F10 0.1147(17) 0.0603(12) 0.1184(18) 0.0064(12) 0.0202(14) -0.0040(12)
F6 0.136(2) 0.117(2) 0.0744(15) 0.0298(13) 0.0140(13) 0.0158(16)
C7 0.074(2) 0.076(2) 0.062(2) 0.0123(18) 0.0106(16) 0.0137(18)
C8 0.073(2) 0.078(2) 0.057(2) -0.0107(18) -0.0060(16) 0.0123(18)
C9 0.064(2) 0.0565(19) 0.072(2) -0.0031(17) -0.0032(16) 0.0034(15)
C10 0.066(2) 0.064(2) 0.058(2) 0.0036(16) 0.0029(14) 0.0044(16)
C11 0.071(2) 0.064(2) 0.060(2) -0.0091(16) 0.0008(15) 0.0019(16)
C12 0.071(2) 0.0544(19) 0.077(2) 0.0010(17) 0.0098(17) 0.0093(16)
F12 0.126(2) 0.0892(17) 0.131(2) 0.0500(16) 0.0069(16) 0.0215(14)
F13 0.1147(19) 0.0652(14) 0.190(3) -0.0274(17) 0.0147(19) 0.0099(13)
F14 0.126(2) 0.132(2) 0.0952(19) -0.0522(17) 0.0001(15) 0.0104(18)
F15 0.1029(15) 0.1009(16) 0.0585(11) 0.0058(11) -0.0076(10) 0.0059(12)
O4 0.0978(17) 0.0657(14) 0.0629(14) -0.0052(11) -0.0003(13) 0.0138(12)
F11 0.139(2) 0.1136(18) 0.0564(13) 0.0065(12) 0.0012(12) 0.0281(15)
C13 0.075(2) 0.069(2) 0.057(2) 0.0068(16) 0.0034(16) 0.0013(17)
C14 0.075(2) 0.065(2) 0.091(3) 0.020(2) 0.0078(19) 0.0022(18)
C15 0.067(2) 0.058(2) 0.114(3) -0.008(2) 0.008(2) -0.0032(17)
C16 0.073(2) 0.080(3) 0.074(2) -0.020(2) 0.0012(18) -0.0072(19)
C17 0.062(2) 0.072(2) 0.056(2) -0.0002(16) -0.0019(15) -0.0028(16)
C18 0.0635(19) 0.0563(18) 0.0551(18) 0.0007(14) 0.0016(14) -0.0041(14)
O2 0.154(3) 0.0598(15) 0.102(2) -0.0092(15) -0.0016(19) -0.0064(17)
C19 0.073(2) 0.0561(18) 0.065(2) -0.0040(17) -0.0071(15) -0.0056(16)
C20 0.080(2) 0.079(2) 0.059(2) -0.0014(18) -0.0004(17) -0.0122(18)
C21 0.088(3) 0.076(3) 0.081(3) 0.018(2) -0.008(2) -0.015(2)
C22 0.085(2) 0.062(2) 0.101(3) -0.005(2) -0.010(2) 0.001(2)
C23 0.082(3) 0.076(2) 0.076(2) -0.014(2) 0.0015(19) 0.0021(19)
C24 0.080(2) 0.073(2) 0.060(2) 0.0057(18) 0.0004(17) -0.0079(18)
O5 0.0972(19) 0.100(2) 0.0661(15) -0.0170(14) 0.0005(13) -0.0059(15)
C25 0.0631(19) 0.068(2) 0.0544(19) -0.0065(16) 0.0031(14) 0.0059(15)
C26 0.072(2) 0.071(2) 0.068(2) 0.0062(17) -0.0040(17) -0.0050(17)
C27 0.084(3) 0.105(3) 0.061(2) 0.010(2) -0.0041(18) -0.003(2)
C28 0.086(3) 0.110(3) 0.063(2) -0.017(2) -0.0063(18) 0.000(2)
C29 0.090(3) 0.071(2) 0.089(3) -0.018(2) 0.005(2) 0.003(2)
C30 0.083(2) 0.072(2) 0.065(2) 0.0069(18) 0.0087(18) 0.0054(18)
O6 0.147(3) 0.090(2) 0.0726(17) -0.0260(15) 0.0061(17) -0.0052(19)
C31 0.071(2) 0.066(2) 0.059(2) -0.0099(16) 0.0013(15) -0.0091(16)
C32 0.091(3) 0.069(2) 0.073(2) 0.0045(19) 0.0042(19) -0.006(2)
C33 0.095(3) 0.061(2) 0.121(4) -0.010(2) 0.021(3) -0.007(2)
C34 0.100(3) 0.095(3) 0.080(3) -0.030(2) 0.024(2) -0.025(3)
C35 0.084(2) 0.100(3) 0.059(2) -0.003(2) 0.0016(18) -0.019(2)
C36 0.073(2) 0.073(2) 0.070(2) 0.0031(18) -0.0008(17) -0.0098(18)

loop_
_atom_type_symbol
_atom_type_description
_atom_type_scat_dispersion_real
_atom_type_scat_dispersion_imag
_atom_type_scat_source
C C 0.0033 0.0016 'International Tables Vol C Tables 4.2.6.8 and 6.1.1.4'
H H 0.0000 0.0000 'International Tables Vol C Tables 4.2.6.8 and 6.1.1.4'
F F 0.0171 0.0103 'International Tables Vol C Tables 4.2.6.8 and 6.1.1.4'
O O 0.0106 0.0060 'International Tables Vol C Tables 4.2.6.8 and 6.1.1.4'

loop_
_geom_angle_atom_site_label_1
_geom_angle_atom_site_label_2
_geom_angle_atom_site_label_3
_geom_angle
_geom_angle_site_symmetry_1
_geom_angle_site_symmetry_3
_geom_angle_publ_flag
C2 O1 H1 109.5 . . ?
F1 C1 C2 118.8(3) . . ?
F1 C1 C6 119.6(3) . . ?
C6 C1 C2 121.7(3) . . ?
O1 C2 C1 120.1(3) . . ?
O1 C2 C3 122.6(3) . . ?
C3 C2 C1 117.2(3) . . ?
F2 C3 C2 119.1(3) . . ?
F2 C3 C4 119.7(3) . . ?
C2 C3 C4 121.1(3) . . ?
F3 C4 C3 119.6(4) . . ?
F3 C4 C5 120.2(4) . . ?
C5 C4 C3 120.2(3) . . ?
F4 C5 C4 120.0(4) . . ?
F4 C5 C6 120.4(4) . . ?
C6 C5 C4 119.6(3) . . ?
F5 C6 C1 119.3(4) . . ?
F5 C6 C5 120.6(3) . . ?
C5 C6 C1 120.1(3) . . ?
C10 O3 H3 109.5 . . ?
F6 C7 C8 120.5(3) . . ?
F6 C7 C12 120.0(3) . . ?
C12 C7 C8 119.6(3) . . ?
F7 C8 C7 119.5(3) . . ?
F7 C8 C9 120.0(4) . . ?
C9 C8 C7 120.5(3) . . ?
F8 C9 C8 120.0(3) . . ?
F8 C9 C10 118.9(3) . . ?
C8 C9 C10 121.1(3) . . ?
O3 C10 C9 120.6(3) . . ?
O3 C10 C11 122.0(3) . . ?
C11 C10 C9 117.4(3) . . ?
F9 C11 C10 118.2(3) . . ?
F9 C11 C12 119.7(3) . . ?
C12 C11 C10 122.1(3) . . ?
F10 C12 C7 120.2(3) . . ?
F10 C12 C11 120.4(3) . . ?
C11 C12 C7 119.4(3) . . ?
C18 O4 H4 109.5 . . ?
F11 C13 C14 119.0(3) . . ?
F11 C13 C18 118.6(3) . . ?
C14 C13 C18 122.4(3) . . ?
F12 C14 C13 120.4(4) . . ?
F12 C14 C15 119.9(4) . . ?
C13 C14 C15 119.7(3) . . ?
F13 C15 C14 120.7(4) . . ?
F13 C15 C16 120.0(4) . . ?
C14 C15 C16 119.2(3) . . ?
F14 C16 C15 120.1(4) . . ?
F14 C16 C17 119.6(4) . . ?
C17 C16 C15 120.3(3) . . ?
F15 C17 C16 120.2(3) . . ?
F15 C17 C18 118.6(3) . . ?
C16 C17 C18 121.2(3) . . ?
O4 C18 C13 122.6(3) . . ?
O4 C18 C17 120.3(3) . . ?
C13 C18 C17 117.1(3) . . ?
C19 O2 H2 109.5 . . ?
C20 C19 O2 118.7(3) . . ?
C24 C19 O2 120.1(3) . . ?
C24 C19 C20 121.2(3) . . ?
C19 C20 H20 120.7 . . ?
C21 C20 C19 118.7(4) . . ?
C21 C20 H20 120.7 . . ?
C20 C21 H21 119.5 . . ?
C20 C21 C22 121.0(4) . . ?
C22 C21 H21 119.5 . . ?
C21 C22 H22 120.1 . . ?
C23 C22 C21 119.8(4) . . ?
C23 C22 H22 120.1 . . ?
C22 C23 H23 119.7 . . ?
C22 C23 C24 120.6(4) . . ?
C24 C23 H23 119.7 . . ?
C19 C24 C23 118.7(3) . . ?
C19 C24 H24 120.6 . . ?
C23 C24 H24 120.6 . . ?
C25 O5 H5 109.5 . . ?
C26 C25 O5 120.7(3) . . ?
C30 C25 O5 118.3(3) . . ?
C30 C25 C26 121.0(3) . . ?
C25 C26 H26 120.4 . . ?
C25 C26 C27 119.3(3) . . ?
C27 C26 H26 120.4 . . ?
C26 C27 H27 119.8 . . ?
C28 C27 C26 120.4(4) . . ?
C28 C27 H27 119.8 . . ?
C27 C28 H28 120.2 . . ?
C27 C28 C29 119.7(4) . . ?
C29 C28 H28 120.2 . . ?
C28 C29 H29 119.7 . . ?
C28 C29 C30 120.6(4) . . ?
C30 C29 H29 119.7 . . ?
C25 C30 C29 119.1(3) . . ?
C25 C30 H30 120.4 . . ?
C29 C30 H30 120.4 . . ?
C31 O6 H6 109.5 . . ?
O6 C31 C36 120.2(3) . . ?
C32 C31 O6 119.2(3) . . ?
C32 C31 C36 120.5(3) . . ?
C31 C32 H32 120.4 . . ?
C31 C32 C33 119.3(4) . . ?
C33 C32 H32 120.4 . . ?
C32 C33 H33 119.7 . . ?
C32 C33 C34 120.6(4) . . ?
C34 C33 H33 119.7 . . ?
C33 C34 H34 120.4 . . ?
C35 C34 C33 119.2(4) . . ?
C35 C34 H34 120.4 . . ?
C34 C35 H35 119.7 . . ?
C36 C35 C34 120.6(4) . . ?
C36 C35 H35 119.7 . . ?
C31 C36 H36 120.1 . . ?
C35 C36 C31 119.8(4) . . ?
C35 C36 H36 120.1 . . ?

loop_
_geom_bond_atom_site_label_1
_geom_bond_atom_site_label_2
_geom_bond_distance
_geom_bond_site_symmetry_2
_geom_bond_publ_flag
O1 H1 0.8200 . ?
O1 C2 1.356(4) . ?
F2 C3 1.339(4) . ?
F3 C4 1.337(4) . ?
F4 C5 1.346(4) . ?
F5 C6 1.341(4) . ?
F1 C1 1.344(4) . ?
C1 C2 1.376(5) . ?
C1 C6 1.371(5) . ?
C2 C3 1.375(5) . ?
C3 C4 1.378(5) . ?
C4 C5 1.362(6) . ?
C5 C6 1.357(6) . ?
F7 C8 1.345(4) . ?
F8 C9 1.340(4) . ?
O3 H3 0.8200 . ?
O3 C10 1.356(4) . ?
F9 C11 1.348(4) . ?
F10 C12 1.339(4) . ?
F6 C7 1.341(4) . ?
C7 C8 1.373(6) . ?
C7 C12 1.367(5) . ?
C8 C9 1.360(5) . ?
C9 C10 1.379(5) . ?
C10 C11 1.377(5) . ?
C11 C12 1.364(5) . ?
F12 C14 1.335(5) . ?
F13 C15 1.339(4) . ?
F14 C16 1.341(5) . ?
F15 C17 1.339(4) . ?
O4 H4 0.8200 . ?
O4 C18 1.348(4) . ?
F11 C13 1.344(4) . ?
C13 C14 1.361(5) . ?
C13 C18 1.373(5) . ?
C14 C15 1.367(6) . ?
C15 C16 1.376(6) . ?
C16 C17 1.366(5) . ?
C17 C18 1.380(5) . ?
O2 H2 0.8200 . ?
O2 C19 1.386(4) . ?
C19 C20 1.374(5) . ?
C19 C24 1.372(5) . ?
C20 H20 0.9300 . ?
C20 C21 1.363(6) . ?
C21 H21 0.9300 . ?
C21 C22 1.371(6) . ?
C22 H22 0.9300 . ?
C22 C23 1.358(6) . ?
C23 H23 0.9300 . ?
C23 C24 1.379(5) . ?
C24 H24 0.9300 . ?
O5 H5 0.8200 . ?
O5 C25 1.393(4) . ?
C25 C26 1.367(5) . ?
C25 C30 1.360(5) . ?
C26 H26 0.9300 . ?
C26 C27 1.382(5) . ?
C27 H27 0.9300 . ?
C27 C28 1.364(6) . ?
C28 H28 0.9300 . ?
C28 C29 1.366(6) . ?
C29 H29 0.9300 . ?
C29 C30 1.383(5) . ?
C30 H30 0.9300 . ?
O6 H6 0.8200 . ?
O6 C31 1.374(4) . ?
C31 C32 1.366(5) . ?
C31 C36 1.376(5) . ?
C32 H32 0.9300 . ?
C32 C33 1.372(6) . ?
C33 H33 0.9300 . ?
C33 C34 1.380(7) . ?
C34 H34 0.9300 . ?
C34 C35 1.367(6) . ?
C35 H35 0.9300 . ?
C35 C36 1.363(6) . ?
C36 H36 0.9300 . ?

loop_
_geom_torsion_atom_site_label_1
_geom_torsion_atom_site_label_2
_geom_torsion_atom_site_label_3
_geom_torsion_atom_site_label_4
_geom_torsion
_geom_torsion_site_symmetry_1
_geom_torsion_site_symmetry_2
_geom_torsion_site_symmetry_3
_geom_torsion_site_symmetry_4
_geom_torsion_publ_flag
O1 C2 C3 F2 -0.7(5) . . . . ?
O1 C2 C3 C4 178.9(3) . . . . ?
F2 C3 C4 F3 -0.1(5) . . . . ?
F2 C3 C4 C5 180.0(3) . . . . ?
F3 C4 C5 F4 1.5(5) . . . . ?
F3 C4 C5 C6 -179.4(4) . . . . ?
F4 C5 C6 F5 -2.1(5) . . . . ?
F4 C5 C6 C1 178.8(3) . . . . ?
F1 C1 C2 O1 0.3(5) . . . . ?
F1 C1 C2 C3 -179.4(3) . . . . ?
F1 C1 C6 F5 1.2(5) . . . . ?
F1 C1 C6 C5 -179.8(3) . . . . ?
C1 C2 C3 F2 178.9(3) . . . . ?
C1 C2 C3 C4 -1.4(5) . . . . ?
C2 C1 C6 F5 -179.9(3) . . . . ?
C2 C1 C6 C5 -0.8(5) . . . . ?
C2 C3 C4 F3 -179.7(4) . . . . ?
C2 C3 C4 C5 0.4(6) . . . . ?
C3 C4 C5 F4 -178.6(3) . . . . ?
C3 C4 C5 C6 0.6(6) . . . . ?
C4 C5 C6 F5 178.7(3) . . . . ?
C4 C5 C6 C1 -0.3(5) . . . . ?
C6 C1 C2 O1 -178.7(3) . . . . ?
C6 C1 C2 C3 1.7(5) . . . . ?
F7 C8 C9 F8 -0.1(5) . . . . ?
F7 C8 C9 C10 -179.2(3) . . . . ?
F8 C9 C10 O3 -1.3(5) . . . . ?
F8 C9 C10 C11 -179.2(3) . . . . ?
O3 C10 C11 F9 2.2(5) . . . . ?
O3 C10 C11 C12 -178.4(3) . . . . ?
F9 C11 C12 F10 -0.5(5) . . . . ?
F9 C11 C12 C7 -180.0(3) . . . . ?
F6 C7 C8 F7 -0.2(5) . . . . ?
F6 C7 C8 C9 179.9(3) . . . . ?
F6 C7 C12 F10 0.0(5) . . . . ?
F6 C7 C12 C11 179.4(3) . . . . ?
C7 C8 C9 F8 179.7(3) . . . . ?
C7 C8 C9 C10 0.7(5) . . . . ?
C8 C7 C12 F10 -179.6(3) . . . . ?
C8 C7 C12 C11 -0.1(5) . . . . ?
C8 C9 C10 O3 177.8(3) . . . . ?
C8 C9 C10 C11 -0.2(5) . . . . ?
C9 C10 C11 F9 -179.9(3) . . . . ?
C9 C10 C11 C12 -0.5(5) . . . . ?
C10 C11 C12 F10 -179.9(3) . . . . ?
C10 C11 C12 C7 0.6(5) . . . . ?
C12 C7 C8 F7 179.3(3) . . . . ?
C12 C7 C8 C9 -0.6(5) . . . . ?
F12 C14 C15 F13 -0.7(6) . . . . ?
F12 C14 C15 C16 178.4(4) . . . . ?
F13 C15 C16 F14 -0.3(6) . . . . ?
F13 C15 C16 C17 179.8(3) . . . . ?
F14 C16 C17 F15 -0.5(5) . . . . ?
F14 C16 C17 C18 -179.1(3) . . . . ?
F15 C17 C18 O4 -0.7(5) . . . . ?
F15 C17 C18 C13 179.7(3) . . . . ?
F11 C13 C14 F12 1.4(5) . . . . ?
F11 C13 C14 C15 -178.9(3) . . . . ?
F11 C13 C18 O4 0.7(5) . . . . ?
F11 C13 C18 C17 -179.6(3) . . . . ?
C13 C14 C15 F13 179.7(3) . . . . ?
C13 C14 C15 C16 -1.2(6) . . . . ?
C14 C13 C18 O4 -178.4(3) . . . . ?
C14 C13 C18 C17 1.2(5) . . . . ?
C14 C15 C16 F14 -179.4(3) . . . . ?
C14 C15 C16 C17 0.7(6) . . . . ?
C15 C16 C17 F15 179.4(3) . . . . ?
C15 C16 C17 C18 0.8(5) . . . . ?
C16 C17 C18 O4 177.9(3) . . . . ?
C16 C17 C18 C13 -1.7(5) . . . . ?
C18 C13 C14 F12 -179.4(3) . . . . ?
C18 C13 C14 C15 0.2(6) . . . . ?
O2 C19 C20 C21 179.1(4) . . . . ?
O2 C19 C24 C23 -178.7(4) . . . . ?
C19 C20 C21 C22 -0.4(6) . . . . ?
C20 C19 C24 C23 0.3(5) . . . . ?
C20 C21 C22 C23 0.3(6) . . . . ?
C21 C22 C23 C24 0.1(6) . . . . ?
C22 C23 C24 C19 -0.4(6) . . . . ?
C24 C19 C20 C21 0.1(6) . . . . ?
O5 C25 C26 C27 179.8(3) . . . . ?
O5 C25 C30 C29 -179.8(4) . . . . ?
C25 C26 C27 C28 -0.7(6) . . . . ?
C26 C25 C30 C29 -0.4(5) . . . . ?
C26 C27 C28 C29 0.7(6) . . . . ?
C27 C28 C29 C30 -0.6(6) . . . . ?
C28 C29 C30 C25 0.5(6) . . . . ?
C30 C25 C26 C27 0.5(5) . . . . ?
O6 C31 C32 C33 -180.0(4) . . . . ?
O6 C31 C36 C35 179.8(4) . . . . ?
C31 C32 C33 C34 0.6(6) . . . . ?
C32 C31 C36 C35 0.3(6) . . . . ?
C32 C33 C34 C35 -0.6(6) . . . . ?
C33 C34 C35 C36 0.4(6) . . . . ?
C34 C35 C36 C31 -0.3(6) . . . . ?
C36 C31 C32 C33 -0.5(6) . . . . ?
